data_1555972
loop_
_publ_author_name
'Shankar, Majji'
'Ghosh, Koushik'
'Mukherjee, Kallol'
'Rit, Raja K.'
'Sahoo, Akhila K.'

_publ_section_title
;
 Ru-Catalyzed One-Pot Diannulation of Heteroaryls: Direct Access to
 \p-Conjugated Polycyclic Amides.
;
_journal_issue 24
_journal_name_full 'Organic letters'
_journal_page_first 6416
_journal_page_last 6419
_journal_paper_doi 10.1021/acs.orglett.6b03314
_journal_volume 18
_journal_year 2016
_chemical_formula_sum 'C35 H22 F N O'
_chemical_formula_weight 491.54
_space_group_crystal_system monoclinic
_space_group_IT_number 14
_space_group_name_Hall '-P 2ybc'
_space_group_name_H-M_alt 'P 1 21/c 1'
_atom_sites_solution_hydrogens geom
_audit_creation_method SHELXL-2014/7
_cell_angle_alpha 90
_cell_angle_beta 107.487(2)
_cell_angle_gamma 90
_cell_formula_units_Z 4
_cell_length_a 17.6372(12)
_cell_length_b 11.5066(9)
_cell_length_c 12.8191(9)
_cell_measurement_reflns_used 6492
_cell_measurement_temperature 298(2)
_cell_measurement_theta_max 27.51
_cell_measurement_theta_min 2.42
_cell_volume 2481.3(3)
_computing_structure_refinement 'SHELXL-2014/7 (Sheldrick, 2014)'
_diffrn_ambient_temperature 298(2)
_diffrn_measured_fraction_theta_full 0.998
_diffrn_measured_fraction_theta_max 0.998
_diffrn_measurement_device_type 'Bruker APEX-II CCD'
_diffrn_measurement_method '\f and \w scans'
_diffrn_radiation_type MoK\a
_diffrn_radiation_wavelength 0.71073
_diffrn_reflns_av_R_equivalents 0.1178
_diffrn_reflns_av_unetI/netI 0.0528
_diffrn_reflns_Laue_measured_fraction_full 0.998
_diffrn_reflns_Laue_measured_fraction_max 0.998
_diffrn_reflns_limit_h_max 20
_diffrn_reflns_limit_h_min -20
_diffrn_reflns_limit_k_max 13
_diffrn_reflns_limit_k_min -13
_diffrn_reflns_limit_l_max 15
_diffrn_reflns_limit_l_min -15
_diffrn_reflns_number 35350
_diffrn_reflns_point_group_measured_fraction_full 0.998
_diffrn_reflns_point_group_measured_fraction_max 0.998
_diffrn_reflns_theta_full 25.024
_diffrn_reflns_theta_max 25.024
_diffrn_reflns_theta_min 2.421
_exptl_absorpt_coefficient_mu 0.084
_exptl_absorpt_correction_type none
_exptl_crystal_colour yellow
_exptl_crystal_density_diffrn 1.316
_exptl_crystal_description block
_exptl_crystal_F_000 1024
_exptl_crystal_size_max 0.3
_exptl_crystal_size_mid 0.3
_exptl_crystal_size_min 0.3
_refine_diff_density_max 0.154
_refine_diff_density_min -0.216
_refine_diff_density_rms 0.047
_refine_ls_extinction_method none
_refine_ls_goodness_of_fit_ref 1.056
_refine_ls_hydrogen_treatment constr
_refine_ls_matrix_type full
_refine_ls_number_parameters 343
_refine_ls_number_reflns 4375
_refine_ls_number_restraints 0
_refine_ls_restrained_S_all 1.056
_refine_ls_R_factor_all 0.0841
_refine_ls_R_factor_gt 0.0522
_refine_ls_shift/su_max 0.000
_refine_ls_shift/su_mean 0.000
_refine_ls_structure_factor_coef Fsqd
_refine_ls_weighting_details 'w=1/[\s^2^(Fo^2^)+(0.0614P)^2^+0.3516P] where P=(Fo^2^+2Fc^2^)/3'
_refine_ls_weighting_scheme calc
_refine_ls_wR_factor_gt 0.1203
_refine_ls_wR_factor_ref 0.1335
_reflns_Friedel_coverage 0.000
_reflns_number_gt 2968
_reflns_number_total 4375
_reflns_threshold_expression 'I > 2\s(I)'
_cod_data_source_file ol6b03314_si_004.cif
_cod_data_source_block aks19vr_a_a
_cod_original_sg_symbol_H-M 'P 21/c'
_cod_original_formula_sum 'C35 H22 F1 N1 O1'
_cod_database_code 1555972
_shelx_shelxl_version_number 2014/7
_shelx_space_group_comment
;
The symmetry employed for this shelxl refinement is uniquely defined
by the following loop, which should always be used as a source of
symmetry information in preference to the above space-group names.
They are only intended as comments.
;

loop_
_space_group_symop_operation_xyz
'x, y, z'
'-x, y+1/2, -z+1/2'
'-x, -y, -z'
'x, -y-1/2, z-1/2'

loop_
_atom_site_label
_atom_site_type_symbol
_atom_site_fract_x
_atom_site_fract_y
_atom_site_fract_z
_atom_site_U_iso_or_equiv
_atom_site_adp_type
_atom_site_occupancy
_atom_site_site_symmetry_order
_atom_site_calc_flag
_atom_site_refinement_flags_posn
_atom_site_refinement_flags_adp
O1 O 0.84466(9) 0.66967(13) 0.36842(13) 0.0602(4) Uani 1 1 d . .
F1 F 0.98244(9) 0.66429(13) 0.32500(13) 0.0844(5) Uani 1 1 d . .
N1 N 0.78040(9) 0.49622(14) 0.35750(13) 0.0398(4) Uani 1 1 d . .
C8 C 0.63891(11) 0.49169(17) 0.31986(15) 0.0400(5) Uani 1 1 d . .
C9 C 0.70336(11) 0.54184(16) 0.30361(15) 0.0386(5) Uani 1 1 d . .
C30 C 0.69887(11) 0.63572(17) 0.22142(15) 0.0394(5) Uani 1 1 d . .
C24 C 0.55537(12) 0.51801(18) 0.25290(16) 0.0429(5) Uani 1 1 d . .
C6 C 0.72370(12) 0.34595(17) 0.44286(15) 0.0410(5) Uani 1 1 d . .
C3 C 0.92032(11) 0.37520(18) 0.37673(15) 0.0426(5) Uani 1 1 d . .
C5 C 0.78845(11) 0.38125(16) 0.39902(15) 0.0386(5) Uani 1 1 d . .
C1 C 0.84868(12) 0.56456(18) 0.36548(16) 0.0429(5) Uani 1 1 d . .
C18 C 0.85924(11) 0.18981(17) 0.42299(17) 0.0429(5) Uani 1 1 d . .
C2 C 0.91835(11) 0.49658(18) 0.36299(15) 0.0427(5) Uani 1 1 d . .
C7 C 0.64921(12) 0.40027(17) 0.40202(16) 0.0425(5) Uani 1 1 d . .
C31 C 0.73317(12) 0.6205(2) 0.13815(16) 0.0485(5) Uani 1 1 d . .
H31 H 0.7595 0.5516 0.1336 0.058 Uiso 1 1 calc R U
C4 C 0.85445(11) 0.31790(17) 0.40222(16) 0.0415(5) Uani 1 1 d . .
C35 C 0.65915(13) 0.73820(19) 0.22542(18) 0.0519(6) Uani 1 1 d . .
H35 H 0.6355 0.7494 0.2804 0.062 Uiso 1 1 calc R U
C14 C 0.73539(14) 0.26669(19) 0.52865(17) 0.0534(6) Uani 1 1 d . .
H14 H 0.7853 0.2336 0.5590 0.064 Uiso 1 1 calc R U
C23 C 0.81428(12) 0.1154(2) 0.34395(19) 0.0528(6) Uani 1 1 d . .
H23 H 0.7792 0.1457 0.2804 0.063 Uiso 1 1 calc R U
C10 C 0.98435(14) 0.5489(2) 0.34305(18) 0.0551(6) Uani 1 1 d . .
C17 C 0.58737(14) 0.3659(2) 0.44280(19) 0.0579(6) Uani 1 1 d . .
H17 H 0.5372 0.3988 0.4140 0.070 Uiso 1 1 calc R U
C13 C 0.98708(12) 0.3134(2) 0.36911(18) 0.0550(6) Uani 1 1 d . .
H13 H 0.9885 0.2331 0.3772 0.066 Uiso 1 1 calc R U
C34 C 0.65424(14) 0.8242(2) 0.1487(2) 0.0635(7) Uani 1 1 d . .
H34 H 0.6273 0.8928 0.1522 0.076 Uiso 1 1 calc R U
C32 C 0.72836(14) 0.7075(2) 0.06189(18) 0.0624(6) Uani 1 1 d . .
H32 H 0.7520 0.6970 0.0068 0.075 Uiso 1 1 calc R U
C19 C 0.91010(14) 0.1400(2) 0.5165(2) 0.0636(7) Uani 1 1 d . .
H19 H 0.9416 0.1878 0.5710 0.076 Uiso 1 1 calc R U
C33 C 0.68912(15) 0.8087(2) 0.0669(2) 0.0675(7) Uani 1 1 d . .
H33 H 0.6860 0.8669 0.0154 0.081 Uiso 1 1 calc R U
C11 C 1.04938(14) 0.4886(3) 0.3366(2) 0.0674(7) Uani 1 1 d . .
H11 H 1.0921 0.5267 0.3235 0.081 Uiso 1 1 calc R U
C15 C 0.67386(15) 0.2368(2) 0.56905(19) 0.0648(7) Uani 1 1 d . .
H15 H 0.6825 0.1842 0.6265 0.078 Uiso 1 1 calc R U
C12 C 1.05007(14) 0.3694(3) 0.3499(2) 0.0667(7) Uani 1 1 d . .
H12 H 1.0939 0.3267 0.3459 0.080 Uiso 1 1 calc R U
C22 C 0.82079(15) -0.0046(2) 0.3583(2) 0.0684(7) Uani 1 1 d . .
H22 H 0.7906 -0.0538 0.3040 0.082 Uiso 1 1 calc R U
C29 C 0.50602(14) 0.5921(2) 0.2861(2) 0.0694(7) Uani 1 1 d . .
H29 H 0.5263 0.6367 0.3489 0.083 Uiso 1 1 calc R U
C16 C 0.59954(15) 0.2850(2) 0.5242(2) 0.0691(7) Uani 1 1 d . .
H16 H 0.5576 0.2623 0.5495 0.083 Uiso 1 1 calc R U
C21 C 0.87147(15) -0.0502(2) 0.4520(3) 0.0711(8) Uani 1 1 d . .
H21 H 0.8759 -0.1303 0.4616 0.085 Uiso 1 1 calc R U
C20 C 0.91481(16) 0.0215(2) 0.5304(2) 0.0733(8) Uani 1 1 d . .
H20 H 0.9484 -0.0095 0.5947 0.088 Uiso 1 1 calc R U
C27 C 0.39544(15) 0.5371(3) 0.1354(2) 0.0721(8) Uani 1 1 d . .
H27 H 0.3417 0.5424 0.0967 0.086 Uiso 1 1 calc R U
C25 C 0.52290(14) 0.4567(2) 0.1588(2) 0.0734(8) Uani 1 1 d . .
H25 H 0.5554 0.4078 0.1332 0.088 Uiso 1 1 calc R U
C28 C 0.42620(15) 0.6012(3) 0.2270(2) 0.0793(8) Uani 1 1 d . .
H28 H 0.3936 0.6518 0.2504 0.095 Uiso 1 1 calc R U
C26 C 0.44387(16) 0.4651(3) 0.1009(2) 0.0844(9) Uani 1 1 d . .
H26 H 0.4234 0.4213 0.0377 0.101 Uiso 1 1 calc R U

loop_
_atom_site_aniso_label
_atom_site_aniso_U_11
_atom_site_aniso_U_22
_atom_site_aniso_U_33
_atom_site_aniso_U_23
_atom_site_aniso_U_13
_atom_site_aniso_U_12
O1 0.0632(10) 0.0346(10) 0.0711(10) -0.0010(7) 0.0026(8) -0.0055(7)
F1 0.0815(10) 0.0639(10) 0.1087(12) 0.0165(9) 0.0298(9) -0.0243(8)
N1 0.0424(9) 0.0320(10) 0.0438(9) 0.0013(7) 0.0112(8) 0.0014(7)
C8 0.0456(11) 0.0339(11) 0.0432(11) -0.0047(9) 0.0174(9) 0.0049(9)
C9 0.0447(11) 0.0317(11) 0.0382(10) -0.0044(8) 0.0107(9) 0.0050(9)
C30 0.0400(11) 0.0353(11) 0.0407(10) -0.0007(9) 0.0091(9) -0.0005(9)
C24 0.0431(11) 0.0408(12) 0.0479(11) 0.0012(10) 0.0183(10) 0.0037(9)
C6 0.0477(12) 0.0334(11) 0.0439(11) -0.0021(9) 0.0170(9) 0.0011(9)
C3 0.0388(11) 0.0432(13) 0.0426(11) -0.0015(9) 0.0072(9) -0.0013(9)
C5 0.0422(11) 0.0314(11) 0.0402(10) 0.0009(8) 0.0091(9) 0.0015(9)
C1 0.0503(12) 0.0331(12) 0.0395(10) 0.0024(9) 0.0046(9) -0.0063(10)
C18 0.0363(10) 0.0352(12) 0.0575(12) -0.0017(10) 0.0146(10) 0.0016(9)
C2 0.0415(11) 0.0447(13) 0.0377(10) 0.0017(9) 0.0055(9) -0.0059(10)
C7 0.0495(12) 0.0368(12) 0.0453(11) -0.0016(9) 0.0207(10) 0.0019(9)
C31 0.0497(12) 0.0504(14) 0.0455(11) 0.0001(10) 0.0144(10) 0.0032(10)
C4 0.0416(11) 0.0351(12) 0.0457(11) 0.0001(9) 0.0099(9) 0.0003(9)
C35 0.0570(13) 0.0430(13) 0.0567(13) 0.0046(11) 0.0186(11) 0.0092(11)
C14 0.0586(13) 0.0508(14) 0.0541(12) 0.0093(11) 0.0218(11) 0.0077(11)
C23 0.0419(12) 0.0494(14) 0.0657(14) -0.0034(11) 0.0139(11) -0.0032(10)
C10 0.0566(14) 0.0517(15) 0.0515(13) 0.0072(11) 0.0078(11) -0.0164(12)
C17 0.0559(14) 0.0550(15) 0.0718(15) 0.0095(12) 0.0326(12) 0.0092(11)
C13 0.0446(12) 0.0541(15) 0.0669(14) -0.0001(11) 0.0177(11) 0.0039(11)
C34 0.0607(15) 0.0461(15) 0.0754(16) 0.0127(13) 0.0080(13) 0.0114(11)
C32 0.0617(14) 0.0773(18) 0.0500(13) 0.0120(13) 0.0194(11) -0.0018(14)
C19 0.0633(15) 0.0443(15) 0.0693(15) 0.0013(12) -0.0010(13) 0.0045(12)
C33 0.0680(16) 0.0675(18) 0.0606(14) 0.0242(13) 0.0097(13) -0.0010(14)
C11 0.0484(14) 0.088(2) 0.0686(16) 0.0049(14) 0.0219(12) -0.0155(14)
C15 0.0825(17) 0.0600(16) 0.0626(14) 0.0166(12) 0.0380(13) 0.0078(14)
C12 0.0476(13) 0.079(2) 0.0769(17) -0.0022(14) 0.0244(12) -0.0003(13)
C22 0.0572(15) 0.0490(16) 0.103(2) -0.0246(15) 0.0297(15) -0.0187(13)
C29 0.0570(15) 0.080(2) 0.0692(15) -0.0185(14) 0.0155(13) 0.0213(13)
C16 0.0747(17) 0.0648(17) 0.0859(18) 0.0187(15) 0.0517(15) 0.0104(14)
C21 0.0605(16) 0.0402(15) 0.117(2) 0.0095(16) 0.0333(17) 0.0045(12)
C20 0.0748(17) 0.0493(16) 0.0876(19) 0.0169(14) 0.0123(15) 0.0111(14)
C27 0.0446(13) 0.101(2) 0.0682(17) 0.0231(16) 0.0127(13) 0.0055(14)
C25 0.0542(15) 0.086(2) 0.0760(17) -0.0323(15) 0.0126(13) 0.0081(13)
C28 0.0550(15) 0.097(2) 0.087(2) 0.0003(17) 0.0232(15) 0.0294(15)
C26 0.0562(16) 0.114(3) 0.0724(17) -0.0228(17) 0.0037(14) -0.0035(16)

loop_
_atom_type_symbol
_atom_type_description
_atom_type_scat_dispersion_real
_atom_type_scat_dispersion_imag
_atom_type_scat_source
C C 0.0033 0.0016 'International Tables Vol C Tables 4.2.6.8 and 6.1.1.4'
H H 0.0000 0.0000 'International Tables Vol C Tables 4.2.6.8 and 6.1.1.4'
N N 0.0061 0.0033 'International Tables Vol C Tables 4.2.6.8 and 6.1.1.4'
O O 0.0106 0.0060 'International Tables Vol C Tables 4.2.6.8 and 6.1.1.4'
F F 0.0171 0.0103 'International Tables Vol C Tables 4.2.6.8 and 6.1.1.4'

loop_
_geom_angle_atom_site_label_1
_geom_angle_atom_site_label_2
_geom_angle_atom_site_label_3
_geom_angle
C1 N1 C5 120.28(16)
C1 N1 C9 119.76(16)
C5 N1 C9 119.92(15)
C9 C8 C7 119.51(18)
C9 C8 C24 123.80(18)
C7 C8 C24 116.55(17)
C8 C9 N1 119.56(17)
C8 C9 C30 123.43(17)
N1 C9 C30 116.64(17)
C35 C30 C31 118.68(19)
C35 C30 C9 120.75(18)
C31 C30 C9 120.56(18)
C25 C24 C29 117.2(2)
C25 C24 C8 118.77(19)
C29 C24 C8 123.64(19)
C14 C6 C7 118.96(19)
C14 C6 C5 122.19(18)
C7 C6 C5 118.69(17)
C13 C3 C2 118.92(19)
C13 C3 C4 121.9(2)
C2 C3 C4 119.11(18)
C4 C5 N1 119.91(17)
C4 C5 C6 126.42(18)
N1 C5 C6 113.51(16)
O1 C1 N1 119.98(19)
O1 C1 C2 126.18(19)
N1 C1 C2 113.74(17)
C23 C18 C19 117.3(2)
C23 C18 C4 119.43(19)
C19 C18 C4 123.23(19)
C10 C2 C3 117.3(2)
C10 C2 C1 121.5(2)
C3 C2 C1 121.10(18)
C17 C7 C6 118.75(19)
C17 C7 C8 122.01(19)
C6 C7 C8 119.23(18)
C32 C31 C30 120.3(2)
C32 C31 H31 119.9
C30 C31 H31 119.9
C5 C4 C3 118.86(18)
C5 C4 C18 122.28(18)
C3 C4 C18 118.70(17)
C34 C35 C30 120.7(2)
C34 C35 H35 119.7
C30 C35 H35 119.7
C15 C14 C6 120.8(2)
C15 C14 H14 119.6
C6 C14 H14 119.6
C18 C23 C22 120.8(2)
C18 C23 H23 119.6
C22 C23 H23 119.6
F1 C10 C11 118.0(2)
F1 C10 C2 118.4(2)
C11 C10 C2 123.5(2)
C16 C17 C7 121.1(2)
C16 C17 H17 119.5
C7 C17 H17 119.5
C12 C13 C3 121.1(2)
C12 C13 H13 119.4
C3 C13 H13 119.4
C33 C34 C35 120.2(2)
C33 C34 H34 119.9
C35 C34 H34 119.9
C33 C32 C31 120.5(2)
C33 C32 H32 119.7
C31 C32 H32 119.7
C20 C19 C18 121.3(2)
C20 C19 H19 119.4
C18 C19 H19 119.4
C32 C33 C34 119.6(2)
C32 C33 H33 120.2
C34 C33 H33 120.2
C10 C11 C12 118.3(2)
C10 C11 H11 120.9
C12 C11 H11 120.9
C14 C15 C16 120.0(2)
C14 C15 H15 120.0
C16 C15 H15 120.0
C13 C12 C11 120.8(2)
C13 C12 H12 119.6
C11 C12 H12 119.6
C21 C22 C23 120.1(2)
C21 C22 H22 119.9
C23 C22 H22 119.9
C24 C29 C28 120.7(2)
C24 C29 H29 119.6
C28 C29 H29 119.6
C17 C16 C15 120.2(2)
C17 C16 H16 119.9
C15 C16 H16 119.9
C20 C21 C22 119.7(2)
C20 C21 H21 120.2
C22 C21 H21 120.2
C21 C20 C19 120.9(3)
C21 C20 H20 119.6
C19 C20 H20 119.6
C28 C27 C26 119.2(2)
C28 C27 H27 120.4
C26 C27 H27 120.4
C24 C25 C26 122.0(2)
C24 C25 H25 119.0
C26 C25 H25 119.0
C27 C28 C29 120.6(2)
C27 C28 H28 119.7
C29 C28 H28 119.7
C27 C26 C25 120.2(3)
C27 C26 H26 119.9
C25 C26 H26 119.9

loop_
_geom_bond_atom_site_label_1
_geom_bond_atom_site_label_2
_geom_bond_distance
O1 C1 1.213(2)
F1 C10 1.346(3)
N1 C1 1.416(3)
N1 C5 1.417(2)
N1 C9 1.426(2)
C8 C9 1.346(3)
C8 C7 1.461(3)
C8 C24 1.496(3)
C9 C30 1.494(3)
C30 C35 1.380(3)
C30 C31 1.387(3)
C24 C25 1.366(3)
C24 C29 1.374(3)
C6 C14 1.395(3)
C6 C7 1.406(3)
C6 C5 1.473(3)
C3 C13 1.404(3)
C3 C2 1.407(3)
C3 C4 1.456(3)
C5 C4 1.364(3)
C1 C2 1.465(3)
C18 C23 1.381(3)
C18 C19 1.387(3)
C18 C4 1.496(3)
C2 C10 1.400(3)
C7 C17 1.401(3)
C31 C32 1.384(3)
C31 H31 0.9300
C35 C34 1.379(3)
C35 H35 0.9300
C14 C15 1.379(3)
C14 H14 0.9300
C23 C22 1.393(3)
C23 H23 0.9300
C10 C11 1.364(3)
C17 C16 1.367(3)
C17 H17 0.9300
C13 C12 1.369(3)
C13 H13 0.9300
C34 C33 1.377(4)
C34 H34 0.9300
C32 C33 1.367(3)
C32 H32 0.9300
C19 C20 1.374(3)
C19 H19 0.9300
C33 H33 0.9300
C11 C12 1.381(4)
C11 H11 0.9300
C15 C16 1.379(3)
C15 H15 0.9300
C12 H12 0.9300
C22 C21 1.368(4)
C22 H22 0.9300
C29 C28 1.388(3)
C29 H29 0.9300
C16 H16 0.9300
C21 C20 1.346(4)
C21 H21 0.9300
C20 H20 0.9300
C27 C28 1.354(4)
C27 C26 1.356(4)
C27 H27 0.9300
C25 C26 1.372(3)
C25 H25 0.9300
C28 H28 0.9300
C26 H26 0.9300
